data_8101482
loop_
_publ_author_name
'B\"oduel, Rainer Ren\'e'
'Zachwieja, Uwe'
'Preut, Hans'
'Mitchell, Terence'

_publ_section_title
;
Crystal structure of diphenyl[2-(1,1,1-trimethylstannyl)ethyl]phosphine 
oxide, C17H23OPSn
;
_journal_issue 2
_journal_name_full 'Zeitschrift f\"ur Kristallographie - New Crystal Structures'
_journal_page_first 189
_journal_page_last 190
_journal_volume 214
_journal_year 1999
_chemical_formula_sum 'C17 H23 O P Sn'
_chemical_formula_weight 393.01
_chemical_name_common (2-Diphenylphosphinylethyl)trimethylstannane
_space_group_IT_number 14
_symmetry_cell_setting monoclinic
_symmetry_space_group_name_Hall '-P 2ybc'
_symmetry_space_group_name_H-M 'P 1 21/c 1'
_cell_angle_alpha 90.00
_cell_angle_beta 93.47(9)
_cell_angle_gamma 90.00
_cell_formula_units_Z 4
_cell_length_a 8.767(8)
_cell_length_b 11.300(6)
_cell_length_c 18.562(5)
_cell_measurement_temperature 291(2)
_cell_volume 1836(2)
_diffrn_ambient_temperature 291(1)
_exptl_crystal_density_diffrn 1.422
_refine_ls_R_factor_obs 0.0666
_refine_ls_wR_factor_obs 0.1525
_cod_original_sg_symbol_H-M 'P 21/c'
_cod_database_code 8101482

loop_
_symmetry_equiv_pos_as_xyz
'x, y, z'
'-x, y+1/2, -z+1/2'
'-x, -y, -z'
'x, -y-1/2, z-1/2'

loop_
_atom_site_aniso_label
_atom_site_aniso_U_11
_atom_site_aniso_U_22
_atom_site_aniso_U_33
_atom_site_aniso_U_23
_atom_site_aniso_U_13
_atom_site_aniso_U_12
Sn1 0.0570(2) 0.0368(2) 0.0459(3) 0.00074(10) 0.01316(13) -0.00421(10)
P1 0.0498(4) 0.0255(4) 0.0423(5) 0.0017(4) 0.0091(3) 0.0030(4)
C1 0.064(2) 0.090(4) 0.074(3) -0.009(3) 0.020(2) -0.018(3)
C2 0.098(3) 0.0311(19) 0.063(3) -0.0069(19) 0.021(2) -0.002(2)
C3 0.118(4) 0.077(4) 0.080(4) 0.029(4) -0.009(3) 0.006(4)
C4 0.0551(18) 0.044(2) 0.058(2) -0.009(2) 0.0115(16) -0.0068(19)
C5 0.0532(19) 0.045(2) 0.049(2) -0.0063(18) 0.0098(16) -0.0076(18)
C11 0.0484(17) 0.0371(17) 0.049(2) 0.0100(18) 0.0054(15) 0.0056(17)
C12 0.055(2) 0.056(3) 0.066(3) 0.002(2) 0.013(2) 0.007(2)
C13 0.050(2) 0.080(4) 0.094(4) 0.013(3) 0.016(2) 0.008(3)
C14 0.0472(19) 0.069(3) 0.106(4) 0.027(4) 0.003(2) -0.007(2)
C15 0.065(2) 0.046(2) 0.104(4) 0.010(3) -0.006(2) -0.008(2)
C16 0.0552(19) 0.039(2) 0.081(3) 0.001(2) 0.0069(19) 0.0013(19)
C21 0.0488(16) 0.0301(15) 0.0436(19) 0.0032(16) 0.0066(14) 0.0010(16)
C22 0.091(3) 0.041(2) 0.059(3) -0.009(2) -0.005(2) 0.004(3)
C23 0.130(5) 0.066(3) 0.059(3) -0.009(3) -0.026(3) 0.004(4)
C24 0.099(4) 0.077(3) 0.068(4) 0.005(4) -0.018(3) 0.011(4)
C25 0.075(2) 0.044(2) 0.078(3) 0.012(2) -0.002(2) 0.014(3)
C26 0.0586(19) 0.0320(18) 0.059(2) 0.0006(17) 0.0029(17) 0.0026(18)
O1 0.0788(17) 0.0251(11) 0.0632(18) 0.0095(13) 0.0146(14) 0.0079(14)

loop_
_atom_site_label
_atom_site_type_symbol
_atom_site_fract_x
_atom_site_fract_y
_atom_site_fract_z
_atom_site_U_iso_or_equiv
_atom_site_thermal_displace_type
_atom_site_occupancy
_atom_site_calc_flag
_atom_site_refinement_flags
_atom_site_disorder_assembly
_atom_site_disorder_group
Sn1 Sn 0.28962(3) 0.03767(3) 0.091503(14) 0.04614(19) Uani 1 d . . .
P1 P -0.06639(10) 0.06956(8) 0.27335(5) 0.0390(2) Uani 1 d . . .
C1 C 0.5174(5) 0.1025(7) 0.1014(3) 0.0753(16) Uani 1 d . . .
H1A H 0.5763 0.0658 0.0656 0.113 Uiso 1 calc R . .
H1B H 0.5619 0.0843 0.1486 0.113 Uiso 1 calc R . .
H1C H 0.5168 0.1867 0.0944 0.113 Uiso 1 calc R . .
C2 C 0.2874(6) -0.1534(5) 0.0838(3) 0.0635(13) Uani 1 d . . .
H2A H 0.2096 -0.1777 0.0483 0.095 Uiso 1 calc R . .
H2B H 0.2665 -0.1867 0.1298 0.095 Uiso 1 calc R . .
H2C H 0.3852 -0.1807 0.0700 0.095 Uiso 1 calc R . .
C3 C 0.1734(9) 0.1148(7) -0.0007(4) 0.0923(19) Uani 1 d . . .
H3A H 0.0844 0.1560 0.0137 0.138 Uiso 1 calc R . .
H3B H 0.1431 0.0538 -0.0346 0.138 Uiso 1 calc R . .
H3C H 0.2402 0.1695 -0.0228 0.138 Uiso 1 calc R . .
C4 C 0.1739(4) 0.0887(4) 0.1853(2) 0.0521(9) Uani 1 d . . .
H4A H 0.2414 0.0752 0.2278 0.078 Uiso 1 calc R . .
H4B H 0.1524 0.1729 0.1826 0.078 Uiso 1 calc R . .
C5 C 0.0246(5) 0.0224(4) 0.1940(2) 0.0486(9) Uani 1 d . . .
H5A H 0.0453 -0.0618 0.1972 0.073 Uiso 1 calc R . .
H5B H -0.0439 0.0359 0.1518 0.073 Uiso 1 calc R . .
C11 C -0.2431(4) -0.0121(4) 0.2730(2) 0.0448(8) Uani 1 d . . .
C12 C -0.3599(5) 0.0340(5) 0.3132(3) 0.0587(12) Uani 1 d . . .
H12 H -0.3440 0.1035 0.3394 0.088 Uiso 1 calc R . .
C13 C -0.4981(6) -0.0236(7) 0.3137(4) 0.0745(17) Uani 1 d . . .
H13 H -0.5765 0.0082 0.3392 0.112 Uiso 1 calc R . .
C14 C -0.5207(5) -0.1293(6) 0.2763(4) 0.0740(16) Uani 1 d . . .
H14 H -0.6132 -0.1691 0.2781 0.111 Uiso 1 calc R . .
C15 C -0.4084(5) -0.1750(5) 0.2371(4) 0.0718(14) Uani 1 d . . .
H15 H -0.4252 -0.2446 0.2111 0.108 Uiso 1 calc R . .
C16 C -0.2678(5) -0.1171(4) 0.2359(3) 0.0585(11) Uani 1 d . . .
H16 H -0.1904 -0.1493 0.2100 0.088 Uiso 1 calc R . .
C21 C 0.0504(4) 0.0144(4) 0.3497(2) 0.0407(7) Uani 1 d . . .
C22 C 0.0982(6) 0.0908(5) 0.4034(3) 0.0638(11) Uani 1 d . . .
H22 H 0.0723 0.1705 0.3996 0.096 Uiso 1 calc R . .
C23 C 0.1858(10) 0.0507(6) 0.4640(4) 0.086(2) Uani 1 d . . .
H23 H 0.2197 0.1026 0.5004 0.129 Uiso 1 calc R . .
C24 C 0.2203(8) -0.0689(8) 0.4680(4) 0.0824(17) Uani 1 d . . .
H24 H 0.2766 -0.0973 0.5085 0.124 Uiso 1 calc R . .
C25 C 0.1754(6) -0.1444(5) 0.4159(3) 0.0661(12) Uani 1 d . . .
H25 H 0.2018 -0.2239 0.4201 0.099 Uiso 1 calc R . .
C26 C 0.0893(5) -0.1047(4) 0.3553(3) 0.0501(9) Uani 1 d . . .
H26 H 0.0580 -0.1574 0.3188 0.075 Uiso 1 calc R . .
O1 O -0.0912(4) 0.1985(2) 0.27817(18) 0.0553(7) Uani 1 d . . .

loop_
_geom_bond_atom_site_label_1
_geom_bond_atom_site_label_2
_geom_bond_distance
_geom_bond_site_symmetry_2
_geom_bond_publ_flag
Sn1 C1 2.124(5) . ?
Sn1 C3 2.125(6) . ?
Sn1 C4 2.146(4) . ?
Sn1 C2 2.164(5) . ?
P1 O1 1.477(3) . ?
P1 C5 1.798(4) . ?
P1 C11 1.803(4) . ?
P1 C21 1.808(4) . ?
C1 H1A 0.9600 . ?
C1 H1B 0.9600 . ?
C1 H1C 0.9600 . ?
C2 H2A 0.9600 . ?
C2 H2B 0.9600 . ?
C2 H2C 0.9600 . ?
C3 H3A 0.9600 . ?
C3 H3B 0.9600 . ?
C3 H3C 0.9600 . ?
C4 C5 1.525(6) . ?
C4 H4A 0.9700 . ?
C4 H4B 0.9700 . ?
C5 H5A 0.9700 . ?
C5 H5B 0.9700 . ?
C11 C16 1.383(6) . ?
C11 C12 1.403(6) . ?
C12 C13 1.376(8) . ?
C12 H12 0.9300 . ?
C13 C14 1.390(10) . ?
C13 H13 0.9300 . ?
C14 C15 1.362(9) . ?
C14 H14 0.9300 . ?
C15 C16 1.397(6) . ?
C15 H15 0.9300 . ?
C16 H16 0.9300 . ?
C21 C22 1.366(6) . ?
C21 C26 1.391(6) . ?
C22 C23 1.399(8) . ?
C22 H22 0.9300 . ?
C23 C24 1.386(9) . ?
C23 H23 0.9300 . ?
C24 C25 1.331(9) . ?
C24 H24 0.9300 . ?
C25 C26 1.392(6) . ?
C25 H25 0.9300 . ?
C26 H26 0.9300 . ?

loop_
_cod_related_entry_id
_cod_related_entry_database
_cod_related_entry_code
1 ChemSpider 30653852
